data_8101092
loop_
_publ_author_name
'Kerr, P. J.'
'Pyke, S. M.'
'Ward, A. D.'
'Tiekink, E. R. T.'

_publ_section_title
;
Crystal structure of (E)-1,3-di(2,4,6-trimethoxyphenyl)-2-propen-1-
one, C~21~H~24~O~7~
;
_journal_issue 4
_journal_name_full 'Zeitschrift f\"ur Kristallographie - New Crystal Structures'
_journal_page_first 567
_journal_page_last 568
_journal_volume 216
_journal_year 2001
_chemical_formula_moiety 'C21 H24 O7 '
_chemical_formula_sum 'C21 H24 O7'
_chemical_formula_weight 388.42
_space_group_IT_number 2
_symmetry_cell_setting triclinic
_symmetry_Int_Tables_number 2
_symmetry_space_group_name_Hall '-P 1'
_symmetry_space_group_name_H-M 'P -1'
_cell_angle_alpha 99.74(3)
_cell_angle_beta 96.14(4)
_cell_angle_gamma 94.11(3)
_cell_formula_units_Z 2
_cell_length_a 9.122(4)
_cell_length_b 15.188(4)
_cell_length_c 7.342(4)
_cell_measurement_temperature 173
_cell_volume 992.5(7)
_diffrn_ambient_temperature 173
_exptl_crystal_density_diffrn 1.300
_cod_original_formula_sum 'C21 H24 O7 '
_cod_database_code 8101092

loop_
_symmetry_equiv_pos_as_xyz
'  +x,  +y,  +z'
'  -x,  -y,  -z'

loop_
_atom_site_label
_atom_site_type_symbol
_atom_site_fract_x
_atom_site_fract_y
_atom_site_fract_z
_atom_site_U_iso_or_equiv
_atom_site_adp_type
_atom_site_occupancy
_atom_site_symmetry_multiplicity
_atom_site_calc_flag
_atom_site_refinement_flags
_atom_site_disorder_assembly
_atom_site_disorder_group
O1 O 0.6320(2) 0.20957(14) 0.4000(3) 0.0402(6) Uani 1 2 d . . .
O2 O 0.5627(2) 0.49536(13) 0.7288(3) 0.0350(5) Uani 1 2 d . . .
O3 O 0.1651(2) 0.66500(14) 0.9363(3) 0.0436(6) Uani 1 2 d . . .
O4 O 0.0722(2) 0.36425(14) 0.6208(3) 0.0402(6) Uani 1 2 d . . .
O5 O 0.3049(2) 0.20457(13) 0.1452(3) 0.0402(6) Uani 1 2 d . . .
O6 O 0.0726(2) -0.06391(14) 0.2849(3) 0.0427(6) Uani 1 2 d . . .
O7 O 0.4750(2) 0.11567(13) 0.6989(3) 0.0381(6) Uani 1 2 d . . .
C1 C 0.5124(3) 0.22864(19) 0.4530(4) 0.0295(7) Uani 1 2 d . . .
C2 C 0.4924(3) 0.31860(19) 0.5450(4) 0.0308(7) Uani 1 2 d . . .
H2 H 0.5757 0.3620 0.5733 0.0358(15) Uiso 1 2 calc R . .
C3 C 0.3611(3) 0.34273(19) 0.5916(4) 0.0283(7) Uani 1 2 d . . .
H3 H 0.2831 0.2958 0.5639 0.0358(15) Uiso 1 2 calc R . .
C4 C 0.3186(3) 0.42885(18) 0.6777(4) 0.0275(7) Uani 1 2 d . . .
C5 C 0.4184(3) 0.5052(2) 0.7499(4) 0.0309(7) Uani 1 2 d . . .
C6 C 0.3723(3) 0.58539(19) 0.8368(4) 0.0312(7) Uani 1 2 d . . .
H6 H 0.4416 0.6360 0.8833 0.0358(15) Uiso 1 2 calc R . .
C7 C 0.2225(3) 0.5897(2) 0.8540(4) 0.0329(7) Uani 1 2 d . . .
C8 C 0.1198(3) 0.5170(2) 0.7847(4) 0.0331(7) Uani 1 2 d . . .
H8 H 0.0179 0.5211 0.7977 0.0358(15) Uiso 1 2 calc R . .
C9 C 0.1673(3) 0.4387(2) 0.6968(4) 0.0314(7) Uani 1 2 d . . .
C10 C 0.3867(3) 0.15583(18) 0.4189(4) 0.0280(7) Uani 1 2 d . . .
C11 C 0.2864(3) 0.14161(19) 0.2577(4) 0.0300(7) Uani 1 2 d . . .
C12 C 0.1813(3) 0.06864(19) 0.2156(5) 0.0349(8) Uani 1 2 d . . .
H12 H 0.1127 0.0601 0.1059 0.0358(15) Uiso 1 2 calc R . .
C13 C 0.1782(3) 0.00733(19) 0.3391(4) 0.0323(7) Uani 1 2 d . . .
C14 C 0.2736(3) 0.0202(2) 0.5017(4) 0.0316(7) Uani 1 2 d . . .
H14 H 0.2695 -0.0210 0.5854 0.0358(15) Uiso 1 2 calc R . .
C15 C 0.3762(3) 0.09529(19) 0.5403(4) 0.0297(7) Uani 1 2 d . . .
C16 C 0.6723(3) 0.56636(19) 0.8168(4) 0.0355(8) Uani 1 2 d . . .
H16A H 0.7705 0.5500 0.7887 0.054(2) Uiso 1 2 calc R . .
H16B H 0.6699 0.5762 0.9518 0.054(2) Uiso 1 2 calc R . .
H16C H 0.6516 0.6215 0.7701 0.054(2) Uiso 1 2 calc R . .
C17 C 0.2660(4) 0.7433(2) 1.0089(5) 0.0483(9) Uani 1 2 d . . .
H17A H 0.2109 0.7921 1.0639 0.054(2) Uiso 1 2 calc R . .
H17B H 0.3159 0.7617 0.9079 0.054(2) Uiso 1 2 calc R . .
H17C H 0.3399 0.7294 1.1045 0.054(2) Uiso 1 2 calc R . .
C18 C -0.0834(3) 0.3720(2) 0.6218(5) 0.0401(8) Uani 1 2 d . . .
H18A H -0.1385 0.3145 0.5641 0.054(2) Uiso 1 2 calc R . .
H18B H -0.1130 0.4186 0.5515 0.054(2) Uiso 1 2 calc R . .
H18C H -0.1051 0.3882 0.7504 0.054(2) Uiso 1 2 calc R . .
C19 C 0.1927(4) 0.2038(2) -0.0070(5) 0.0508(10) Uani 1 2 d . . .
H19A H 0.2193 0.2516 -0.0752 0.054(2) Uiso 1 2 calc R . .
H19B H 0.0978 0.2136 0.0407 0.054(2) Uiso 1 2 calc R . .
H19C H 0.1843 0.1457 -0.0908 0.054(2) Uiso 1 2 calc R . .
C20 C 0.0694(4) -0.1302(2) 0.4025(5) 0.0445(9) Uani 1 2 d . . .
H20A H -0.0097 -0.1777 0.3503 0.054(2) Uiso 1 2 calc R . .
H20B H 0.0508 -0.1021 0.5273 0.054(2) Uiso 1 2 calc R . .
H20C H 0.1648 -0.1560 0.4105 0.054(2) Uiso 1 2 calc R . .
C21 C 0.4756(4) 0.0550(2) 0.8282(4) 0.0405(8) Uani 1 2 d . . .
H21A H 0.5507 0.0778 0.9347 0.054(2) Uiso 1 2 calc R . .
H21B H 0.4985 -0.0041 0.7669 0.054(2) Uiso 1 2 calc R . .
H21C H 0.3780 0.0496 0.8716 0.054(2) Uiso 1 2 calc R . .

loop_
_atom_site_aniso_label
_atom_site_aniso_U_11
_atom_site_aniso_U_22
_atom_site_aniso_U_33
_atom_site_aniso_U_23
_atom_site_aniso_U_13
_atom_site_aniso_U_12
O1 0.0350(13) 0.0379(13) 0.0474(15) 0.0050(11) 0.0059(11) 0.0068(10)
O2 0.0294(12) 0.0282(11) 0.0434(14) -0.0021(10) 0.0023(10) -0.0021(9)
O3 0.0483(14) 0.0329(12) 0.0467(14) -0.0071(11) 0.0135(11) 0.0056(11)
O4 0.0316(12) 0.0317(12) 0.0536(15) 0.0003(11) 0.0036(11) -0.0033(10)
O5 0.0523(14) 0.0318(12) 0.0340(13) 0.0126(10) -0.0123(11) -0.0036(10)
O6 0.0405(13) 0.0314(12) 0.0537(15) 0.0141(11) -0.0085(11) -0.0076(10)
O7 0.0497(14) 0.0322(12) 0.0290(12) 0.0077(10) -0.0089(10) -0.0033(10)
C1 0.0376(18) 0.0276(16) 0.0222(16) 0.0056(13) -0.0038(14) 0.0042(14)
C2 0.0336(17) 0.0246(16) 0.0317(17) 0.0037(13) -0.0026(14) -0.0006(13)
C3 0.0331(16) 0.0243(15) 0.0251(16) 0.0042(13) -0.0033(13) -0.0038(13)
C4 0.0348(17) 0.0243(15) 0.0233(16) 0.0061(13) 0.0003(13) 0.0024(13)
C5 0.0316(17) 0.0313(17) 0.0299(18) 0.0077(14) 0.0029(14) -0.0006(14)
C6 0.0399(18) 0.0251(16) 0.0266(17) 0.0024(13) 0.0026(14) -0.0022(14)
C7 0.0427(19) 0.0308(17) 0.0243(17) 0.0014(13) 0.0040(14) 0.0054(14)
C8 0.0315(16) 0.0353(18) 0.0328(18) 0.0063(15) 0.0053(14) 0.0013(14)
C9 0.0348(17) 0.0275(16) 0.0293(17) 0.0054(13) -0.0025(14) -0.0041(14)
C10 0.0366(17) 0.0200(15) 0.0270(17) 0.0035(13) 0.0016(14) 0.0052(13)
C11 0.0372(18) 0.0260(16) 0.0261(17) 0.0036(13) -0.0004(14) 0.0065(14)
C12 0.0343(17) 0.0291(16) 0.0379(19) 0.0032(14) -0.0077(14) 0.0052(14)
C13 0.0318(16) 0.0268(16) 0.0366(18) 0.0039(14) -0.0006(14) 0.0028(13)
C14 0.0355(17) 0.0300(16) 0.0309(18) 0.0101(14) 0.0032(14) 0.0040(14)
C15 0.0321(17) 0.0280(16) 0.0279(17) 0.0012(13) 0.0008(14) 0.0082(13)
C16 0.0333(17) 0.0297(17) 0.0400(19) 0.0032(15) -0.0042(15) -0.0008(14)
C17 0.060(2) 0.0331(19) 0.049(2) -0.0076(17) 0.0151(19) 0.0027(17)
C18 0.0314(17) 0.0420(19) 0.045(2) 0.0095(16) -0.0020(15) -0.0026(15)
C19 0.063(2) 0.0375(19) 0.047(2) 0.0158(17) -0.0219(19) -0.0031(18)
C20 0.042(2) 0.0321(18) 0.059(2) 0.0190(17) -0.0041(17) -0.0038(15)
C21 0.053(2) 0.0398(19) 0.0297(19) 0.0136(15) -0.0011(15) 0.0053(16)

loop_
_geom_bond_atom_site_label_1
_geom_bond_atom_site_label_2
_geom_bond_distance
_geom_bond_site_symmetry_2
_geom_bond_publ_flag
O1 C1 1.234(3) . ?
O2 C5 1.358(4) . ?
O2 C16 1.432(3) . ?
O3 C7 1.366(4) . ?
O3 C17 1.438(4) . ?
O4 C9 1.373(3) . ?
O4 C18 1.433(4) . ?
O5 C11 1.378(3) . ?
O5 C19 1.430(4) . ?
O6 C13 1.371(3) . ?
O6 C20 1.433(4) . ?
O7 C15 1.370(3) . ?
O7 C21 1.431(4) . ?
C1 C2 1.451(4) . ?
C1 C10 1.504(4) . ?
C2 C3 1.340(4) . ?
C3 C4 1.451(4) . ?
C4 C5 1.411(4) . ?
C4 C9 1.418(4) . ?
C5 C6 1.391(4) . ?
C6 C7 1.391(4) . ?
C7 C8 1.384(4) . ?
C8 C9 1.375(4) . ?
C10 C11 1.392(4) . ?
C10 C15 1.390(4) . ?
C11 C12 1.383(4) . ?
C12 C13 1.406(4) . ?
C13 C14 1.377(4) . ?
C14 C15 1.392(4) . ?

loop_
_cod_related_entry_id
_cod_related_entry_database
_cod_related_entry_code
1 ChemSpider 30653832
